data_7718471
loop_
_publ_author_name
'Kharraz, Haia'
'Alemany, Pere'
'Canadell, Enric'
'Roisnel, Thierry'
'Cui, Hengbo'
'Kim, Kee Hoon'
'Fourmigu&#xe9;, Marc'
'Lorcy, Dominique'

_publ_section_title
;
 Gold bis(dithiolene) radical with fused pyrazine and dithiine rings on
 dithiolene ligand turns metallic under pressure.
;
_journal_issue 18
_journal_name_full 'Dalton transactions (Cambridge, England : 2003)'
_journal_page_first 7240
_journal_page_last 7251
_journal_paper_doi 10.1039/d5dt00380f
_journal_volume 54
_journal_year 2025
_chemical_compound_source 'synthesis as described'
_chemical_formula_moiety 'C12 H4 Au N4 S8'
_chemical_formula_sum 'C12 H4 Au N4 S8'
_chemical_formula_weight 657.64
_space_group_crystal_system monoclinic
_space_group_IT_number 14
_space_group_name_Hall '-P 2yn'
_space_group_name_H-M_alt 'P 1 21/n 1'
_atom_sites_solution_hydrogens geom
_atom_sites_solution_primary dual
_audit_update_record
;
2025-02-10 deposited with the CCDC.	2025-04-01 downloaded from the CCDC.
;
_cell_angle_alpha 90
_cell_angle_beta 98.492(5)
_cell_angle_gamma 90
_cell_formula_units_Z 2
_cell_length_a 3.7034(5)
_cell_length_b 30.203(4)
_cell_length_c 7.5483(9)
_cell_measurement_reflns_used 7147
_cell_measurement_temperature 150(2)
_cell_measurement_theta_max 27.5094
_cell_measurement_theta_min 2.6975
_cell_measurement_wavelength 0.710730
_cell_volume 835.05(19)
_computing_cell_refinement 'APEX3 (Bruker, 2015)'
_computing_data_collection 'Bruker APEX3 (Bruker, 2015)'
_computing_data_reduction 'SAINT (Bruker, 2014)'
_computing_molecular_graphics
;
   'SXGRAPH (L. Farrugia, 1999), Mercury (CSD, 2020)'
;
_computing_publication_material 'CRYSCALC (T. Roisnel, local program, 2023)'
_computing_structure_refinement 'SHELXL-2019_2 (Sheldrick, 2019)'
_computing_structure_solution 'SHELXT 2018_2 (Sheldrick, 2018)'
_diffrn_ambient_temperature 150(2)
_diffrn_detector CMOS-PHOTON70
_diffrn_detector_area_resol_mean 7.39
_diffrn_measured_fraction_theta_full 0.998
_diffrn_measured_fraction_theta_max 0.998
_diffrn_measurement_device_type 'D8 VENTURE Bruker AXS'
_diffrn_measurement_method 'rotation images'
_diffrn_orient_matrix_UB_11 -0.0804183
_diffrn_orient_matrix_UB_12 -0.0288335
_diffrn_orient_matrix_UB_13 -0.0579560
_diffrn_orient_matrix_UB_21 0.2545670
_diffrn_orient_matrix_UB_22 -0.0116572
_diffrn_orient_matrix_UB_23 0.0292033
_diffrn_orient_matrix_UB_31 -0.0571338
_diffrn_orient_matrix_UB_32 -0.0113558
_diffrn_orient_matrix_UB_33 0.1171774
_diffrn_radiation_monochromator 'multilayer monochromator'
_diffrn_radiation_probe x-ray
_diffrn_radiation_source 'Incoatec microfocus sealed tube'
_diffrn_radiation_type MoK\a
_diffrn_radiation_wavelength 0.71073
_diffrn_reflns_av_R_equivalents 0.0308
_diffrn_reflns_av_unetI/netI 0.0279
_diffrn_reflns_limit_h_max 4
_diffrn_reflns_limit_h_min -4
_diffrn_reflns_limit_k_max 39
_diffrn_reflns_limit_k_min -39
_diffrn_reflns_limit_l_max 9
_diffrn_reflns_limit_l_min -9
_diffrn_reflns_number 7629
_diffrn_reflns_theta_full 25.242
_diffrn_reflns_theta_max 27.481
_diffrn_reflns_theta_min 2.698
_diffrn_source_current 1.00
_diffrn_source_power 50.0
_diffrn_source_voltage 50.00
_exptl_absorpt_coefficient_mu 9.814
_exptl_absorpt_correction_T_max 0.782
_exptl_absorpt_correction_T_min 0.571
_exptl_absorpt_correction_type multi-scan
_exptl_absorpt_process_details
;
  [Sheldrick, G.M. (2014). SADABS Bruker AXS Inc., Madison, Wisconsin, USA]
;
_exptl_crystal_colour black
_exptl_crystal_density_diffrn 2.615
_exptl_crystal_description stick
_exptl_crystal_F_000 622
_exptl_crystal_size_max 0.290
_exptl_crystal_size_mid 0.040
_exptl_crystal_size_min 0.025
_refine_diff_density_max 1.648
_refine_diff_density_min -1.858
_refine_diff_density_rms 0.208
_refine_ls_extinction_method none
_refine_ls_goodness_of_fit_ref 1.534
_refine_ls_hydrogen_treatment constr
_refine_ls_matrix_type full
_refine_ls_number_parameters 115
_refine_ls_number_reflns 1914
_refine_ls_number_restraints 0
_refine_ls_restrained_S_all 1.534
_refine_ls_R_factor_all 0.0497
_refine_ls_R_factor_gt 0.0477
_refine_ls_shift/su_max 0.033
_refine_ls_shift/su_mean 0.004
_refine_ls_structure_factor_coef Fsqd
_refine_ls_weighting_details 'w=1/[\s^2^(Fo^2^)+13.2011P] where P=(Fo^2^+2Fc^2^)/3'
_refine_ls_weighting_scheme calc
_refine_ls_wR_factor_gt 0.1100
_refine_ls_wR_factor_ref 0.1106
_reflns_number_gt 1848
_reflns_number_total 1914
_reflns_threshold_expression >2sigma(I)
_cod_data_source_file d5dt00380f2.cif
_cod_data_source_block HKC161
_cod_depositor_comments 'Adding full bibliography for 7718467--7718471.cif.'
_cod_original_cell_volume 835.05(18)
_cod_original_sg_symbol_H-M 'P 21/n'
_cod_database_code 7718471

loop_
_space_group_symop_operation_xyz
'x, y, z'
'-x+1/2, y+1/2, -z+1/2'
'-x, -y, -z'
'x-1/2, -y-1/2, z-1/2'

loop_
_atom_site_label
_atom_site_type_symbol
_atom_site_fract_x
_atom_site_fract_y
_atom_site_fract_z
_atom_site_U_iso_or_equiv
_atom_site_adp_type
_atom_site_occupancy
_atom_site_site_symmetry_order
_atom_site_calc_flag
_atom_site_refinement_flags_posn
_atom_site_refinement_flags_adp
_atom_site_refinement_flags_occupancy
_atom_site_disorder_assembly
_atom_site_disorder_group
Au1 Au 0.000000 0.500000 0.000000 0.01768(15) Uani 1 2 d S . P . .
S1 S 0.0571(7) 0.57447(7) -0.0572(3) 0.0193(4) Uani 1 1 d . . . . .
S2 S 0.1608(7) 0.51324(7) 0.3002(3) 0.0188(4) Uani 1 1 d . . . . .
S3 S 0.3675(7) 0.65002(8) 0.1483(3) 0.0211(5) Uani 1 1 d . . . . .
S4 S 0.4629(6) 0.58696(7) 0.5165(3) 0.0181(4) Uani 1 1 d . . . . .
C1 C 0.234(2) 0.5940(3) 0.1525(13) 0.0186(18) Uani 1 1 d . . . . .
C2 C 0.275(2) 0.5686(3) 0.3017(12) 0.0190(18) Uani 1 1 d . . . . .
C3 C 0.279(2) 0.6691(3) 0.3580(13) 0.0200(18) Uani 1 1 d . . . . .
C4 C 0.312(2) 0.6425(3) 0.5128(12) 0.0162(17) Uani 1 1 d . . . . .
N5 N 0.253(2) 0.6582(3) 0.6698(11) 0.0241(17) Uani 1 1 d . . . . .
C6 C 0.165(3) 0.7010(3) 0.6746(15) 0.026(2) Uani 1 1 d . . . . .
H6 H 0.117218 0.713588 0.784166 0.031 Uiso 1 1 calc R U . . .
C7 C 0.142(3) 0.7273(3) 0.5243(15) 0.030(2) Uani 1 1 d . . . . .
H7 H 0.084847 0.757819 0.534362 0.036 Uiso 1 1 calc R U . . .
N8 N 0.197(2) 0.7117(3) 0.3647(12) 0.0271(19) Uani 1 1 d . . . . .

loop_
_atom_site_aniso_label
_atom_site_aniso_U_11
_atom_site_aniso_U_22
_atom_site_aniso_U_33
_atom_site_aniso_U_23
_atom_site_aniso_U_13
_atom_site_aniso_U_12
Au1 0.0231(3) 0.0162(2) 0.0141(2) 0.00101(18) 0.00383(16) 0.0024(2)
S1 0.0276(12) 0.0174(10) 0.0128(10) 0.0018(8) 0.0022(8) 0.0015(9)
S2 0.0288(12) 0.0141(9) 0.0131(10) 0.0018(7) 0.0022(8) 0.0028(8)
S3 0.0265(12) 0.0190(10) 0.0181(11) 0.0026(8) 0.0047(9) -0.0026(9)
S4 0.0193(11) 0.0211(10) 0.0143(10) 0.0004(8) 0.0037(8) 0.0039(8)
C1 0.015(4) 0.015(4) 0.026(5) -0.003(3) 0.000(3) 0.001(3)
C2 0.019(4) 0.018(4) 0.019(4) -0.004(3) 0.000(3) 0.004(3)
C3 0.012(4) 0.020(4) 0.029(5) -0.002(4) 0.003(3) -0.002(3)
C4 0.004(4) 0.018(4) 0.026(5) -0.002(3) -0.001(3) -0.001(3)
N5 0.031(4) 0.018(4) 0.022(4) -0.005(3) 0.000(3) -0.001(3)
C6 0.025(5) 0.023(5) 0.029(5) -0.009(4) 0.000(4) 0.000(4)
C7 0.038(6) 0.015(4) 0.034(6) -0.006(4) -0.005(5) 0.003(4)
N8 0.033(5) 0.014(4) 0.033(5) 0.003(3) 0.001(4) 0.000(3)

loop_
_atom_type_symbol
_atom_type_description
_atom_type_scat_dispersion_real
_atom_type_scat_dispersion_imag
_atom_type_scat_source
C C 0.0033 0.0016 'International Tables Vol C Tables 4.2.6.8 and 6.1.1.4'
H H 0.0000 0.0000 'International Tables Vol C Tables 4.2.6.8 and 6.1.1.4'
Au Au -2.0133 8.8022 'International Tables Vol C Tables 4.2.6.8 and 6.1.1.4'
N N 0.0061 0.0033 'International Tables Vol C Tables 4.2.6.8 and 6.1.1.4'
S S 0.1246 0.1234 'International Tables Vol C Tables 4.2.6.8 and 6.1.1.4'

loop_
_geom_angle_atom_site_label_1
_geom_angle_atom_site_label_2
_geom_angle_atom_site_label_3
_geom_angle
_geom_angle_site_symmetry_1
_geom_angle_site_symmetry_3
_geom_angle_publ_flag
S2 Au1 S2 180.00(11) 3_565 . ?
S2 Au1 S1 90.15(8) 3_565 . ?
S2 Au1 S1 89.85(8) . . ?
S2 Au1 S1 89.85(8) 3_565 3_565 ?
S2 Au1 S1 90.15(8) . 3_565 ?
S1 Au1 S1 180.0 . 3_565 ?
C1 S1 Au1 101.2(3) . . ?
C2 S2 Au1 101.7(3) . . ?
C3 S3 C1 102.0(4) . . ?
C2 S4 C4 101.8(4) . . ?
C2 C1 S1 123.3(7) . . ?
C2 C1 S3 124.2(7) . . ?
S1 C1 S3 112.4(5) . . ?
C1 C2 S2 123.2(7) . . ?
C1 C2 S4 124.6(7) . . ?
S2 C2 S4 112.1(5) . . ?
N8 C3 C4 121.0(9) . . ?
N8 C3 S3 115.2(8) . . ?
C4 C3 S3 123.7(7) . . ?
N5 C4 C3 122.2(8) . . ?
N5 C4 S4 114.8(7) . . ?
C3 C4 S4 122.9(7) . . ?
C4 N5 C6 116.4(9) . . ?
N5 C6 C7 121.5(10) . . ?
N5 C6 H6 119.3 . . ?
C7 C6 H6 119.3 . . ?
N8 C7 C6 122.6(9) . . ?
N8 C7 H7 118.7 . . ?
C6 C7 H7 118.7 . . ?
C3 N8 C7 116.4(9) . . ?

loop_
_geom_bond_atom_site_label_1
_geom_bond_atom_site_label_2
_geom_bond_distance
_geom_bond_site_symmetry_2
_geom_bond_publ_flag
Au1 S2 2.291(2) 3_565 ?
Au1 S2 2.291(2) . ?
Au1 S1 2.306(2) . ?
Au1 S1 2.306(2) 3_565 ?
S1 C1 1.725(10) . ?
S2 C2 1.723(9) . ?
S3 C3 1.760(10) . ?
S3 C1 1.764(9) . ?
S4 C2 1.758(9) . ?
S4 C4 1.768(9) . ?
C1 C2 1.354(13) . ?
C3 N8 1.325(12) . ?
C3 C4 1.407(13) . ?
C4 N5 1.324(12) . ?
N5 C6 1.334(12) . ?
C6 C7 1.379(15) . ?
C6 H6 0.9500 . ?
C7 N8 1.337(14) . ?
C7 H7 0.9500 . ?

loop_
_geom_torsion_atom_site_label_1
_geom_torsion_atom_site_label_2
_geom_torsion_atom_site_label_3
_geom_torsion_atom_site_label_4
_geom_torsion
_geom_torsion_site_symmetry_1
_geom_torsion_site_symmetry_2
_geom_torsion_site_symmetry_3
_geom_torsion_site_symmetry_4
_geom_torsion_publ_flag
Au1 S1 C1 C2 -6.0(8) . . . . ?
Au1 S1 C1 S3 172.1(4) . . . . ?
C3 S3 C1 C2 -34.6(9) . . . . ?
C3 S3 C1 S1 147.4(5) . . . . ?
S1 C1 C2 S2 0.8(12) . . . . ?
S3 C1 C2 S2 -177.0(5) . . . . ?
S1 C1 C2 S4 178.6(5) . . . . ?
S3 C1 C2 S4 0.7(12) . . . . ?
Au1 S2 C2 C1 4.9(8) . . . . ?
Au1 S2 C2 S4 -173.1(4) . . . . ?
C4 S4 C2 C1 34.3(9) . . . . ?
C4 S4 C2 S2 -147.7(5) . . . . ?
C1 S3 C3 N8 -151.3(7) . . . . ?
C1 S3 C3 C4 32.5(8) . . . . ?
N8 C3 C4 N5 2.1(13) . . . . ?
S3 C3 C4 N5 178.1(7) . . . . ?
N8 C3 C4 S4 -173.7(7) . . . . ?
S3 C3 C4 S4 2.3(11) . . . . ?
C2 S4 C4 N5 148.5(7) . . . . ?
C2 S4 C4 C3 -35.4(8) . . . . ?
C3 C4 N5 C6 -1.0(13) . . . . ?
S4 C4 N5 C6 175.1(7) . . . . ?
C4 N5 C6 C7 -0.8(15) . . . . ?
N5 C6 C7 N8 1.6(17) . . . . ?
C4 C3 N8 C7 -1.2(14) . . . . ?
S3 C3 N8 C7 -177.5(8) . . . . ?
C6 C7 N8 C3 -0.5(16) . . . . ?
